data_7720886
loop_
_publ_author_name
'Huang, Yen-Han'
'Chen, Guan-Ruei'
'Lee, Chi-Shen'

_publ_section_title
;
 Layered mixed-anion chalcohalides
 Pb<sub>4</sub>Sb<sub>4</sub>Q<sub>9</sub>Cl<sub>2</sub> (Q = S, Se):
 puckered 2D frameworks, indirect band gaps, and low thermal conductivity.
;
_journal_issue 18
_journal_name_full 'Dalton transactions (Cambridge, England : 2003)'
_journal_page_first 7381
_journal_page_last 7391
_journal_paper_doi 10.1039/d6dt00115g
_journal_volume 55
_journal_year 2026
_chemical_formula_sum 'Cl2 Pb4 S9 Sb4'
_chemical_formula_weight 1675.20
_chemical_melting_point 793
_chemical_name_systematic Pb4Sb4S9Cl2
_space_group_crystal_system orthorhombic
_space_group_IT_number 55
_space_group_name_Hall '-P 2 2ab'
_space_group_name_H-M_alt 'P b a m'
_atom_sites_solution_primary direct
_atom_sites_solution_secondary difmap
_audit_block_doi 10.25505/fiz.icsd.cc2qd1v1
_audit_update_record
;
2026-03-19 deposited with the CCDC.	2026-04-14 downloaded from the CCDC.
;
_cell_angle_alpha 90
_cell_angle_beta 90
_cell_angle_gamma 90
_cell_formula_units_Z 2
_cell_length_a 15.0310(17)
_cell_length_b 15.5373(16)
_cell_length_c 4.0769(4)
_cell_measurement_reflns_used 1106
_cell_measurement_temperature 296.(2)
_cell_measurement_theta_max 26.36
_cell_measurement_theta_min 2.95
_cell_volume 952.12(17)
_computing_structure_refinement 'SHELXL-97 (Sheldrick, 2008)'
_computing_structure_solution 'SHELXS-97 (Sheldrick, 2008)'
_diffrn_ambient_temperature 296.(2)
_diffrn_detector_area_resol_mean 8.3333
_diffrn_measured_fraction_theta_full 0.995
_diffrn_measured_fraction_theta_max 0.995
_diffrn_measurement_device_type 'CCD area detector'
_diffrn_measurement_method 'profile data from phi and omega scans'
_diffrn_radiation_monochromator graphite
_diffrn_radiation_type 'Mo K\a'
_diffrn_radiation_wavelength 0.71073
_diffrn_reflns_av_R_equivalents 0.0487
_diffrn_reflns_av_sigmaI/netI 0.0367
_diffrn_reflns_limit_h_max 18
_diffrn_reflns_limit_h_min -18
_diffrn_reflns_limit_k_max 19
_diffrn_reflns_limit_k_min -19
_diffrn_reflns_limit_l_max 5
_diffrn_reflns_limit_l_min -5
_diffrn_reflns_number 6507
_diffrn_reflns_theta_full 26.36
_diffrn_reflns_theta_max 26.36
_diffrn_reflns_theta_min 2.95
_diffrn_source 'fine-focus sealed X-ray tube'
_diffrn_source_type 'Bruker Mo microfocus source'
_exptl_absorpt_coefficient_mu 42.058
_exptl_absorpt_correction_T_max 0.74
_exptl_absorpt_correction_T_min 0.40
_exptl_absorpt_correction_type multi-scan
_exptl_absorpt_process_details 'SADABS V2012/1 (Bruker AXS Inc.)'
_exptl_crystal_colour grey-black
_exptl_crystal_density_diffrn 5.843
_exptl_crystal_density_method 'not measured'
_exptl_crystal_description needle
_exptl_crystal_F_000 1420
_exptl_crystal_recrystallization_method 'Solid State Reaction'
_exptl_crystal_size_max 0.09
_exptl_crystal_size_mid 0.04
_exptl_crystal_size_min 0.02
_refine_diff_density_max 4.118
_refine_diff_density_min -2.352
_refine_ls_extinction_coef 0.0022(3)
_refine_ls_extinction_method SHELXL
_refine_ls_goodness_of_fit_ref 1.269
_refine_ls_matrix_type full
_refine_ls_number_parameters 66
_refine_ls_number_reflns 1106
_refine_ls_number_restraints 0
_refine_ls_restrained_S_all 1.269
_refine_ls_R_factor_all 0.0387
_refine_ls_R_factor_gt 0.0323
_refine_ls_shift/su_max 0.001
_refine_ls_shift/su_mean 0.000
_refine_ls_structure_factor_coef Fsqd
_refine_ls_weighting_details 'calc w=1/[\s^2^(Fo^2^)+(0.0822P)^2^+9.7005P] where P=(Fo^2^+2Fc^2^)/3'
_refine_ls_weighting_scheme calc
_refine_ls_wR_factor_gt 0.0941
_refine_ls_wR_factor_ref 0.1371
_reflns_number_gt 1033
_reflns_number_total 1106
_reflns_threshold_expression >2sigma(I)
_cod_data_source_file d6dt00115g2.cif
_cod_data_source_block I
_cod_depositor_comments 'Adding full bibliography for 7720886--7720887.cif.'
_cod_database_code 7720886

loop_
_space_group_symop_operation_xyz
'x, y, z'
'-x, -y, z'
'-x+1/2, y+1/2, -z'
'x+1/2, -y+1/2, -z'
'-x, -y, -z'
'x, y, -z'
'x-1/2, -y-1/2, z'
'-x-1/2, y-1/2, z'

loop_
_atom_site_type_symbol
_atom_site_label
_atom_site_fract_x
_atom_site_fract_y
_atom_site_fract_z
_atom_site_U_iso_or_equiv
_atom_site_adp_type
_atom_site_calc_flag
_atom_site_refinement_flags
_atom_site_occupancy
_atom_site_disorder_assembly
_atom_site_disorder_group
Pb Pb1 0.87258(5) 0.06986(4) 0.5 0.0220(3) Uani d S 1 . .
Pb Pb2 0.75966(4) 0.31819(4) 0.5 0.0193(3) Uani d S 1 . .
Sb Sb1 1.00491(9) 0.27249(9) 0.0559(10) 0.0276(12) Uani d P 0.5 . .
Sb Sb2 0.87681(9) 0.51828(10) 0.0584(8) 0.0267(10) Uani d P 0.5 . .
S S1 0.7307(2) 0.4497(2) 0 0.0140(7) Uani d S 1 . .
S S2 0.8557(3) 0.2078(2) 0 0.0131(7) Uani d S 1 . .
S S3 0.9299(3) 0.3957(3) 0.5 0.0235(9) Uani d SP 0.93 . .
Cl Cl2 0.9299(3) 0.3957(3) 0.5 0.0235(9) Uani d SP 0.07 . .
S S4 0.6809(3) 0.1218(3) 0.5 0.0222(8) Uani d SP 0.87 . .
Cl Cl3 0.6809(3) 0.1218(3) 0.5 0.0222(8) Uani d SP 0.13 . .
S S5 0.5496(3) 0.3298(3) 0.5 0.0275(10) Uani d SP 0.75 . .
Cl Cl4 0.5496(3) 0.3298(3) 0.5 0.0275(10) Uani d SP 0.25 . .
Cl Cl1 1.0 0 0 0.0224(12) Uani d S 1 . .

loop_
_atom_site_aniso_label
_atom_site_aniso_U_11
_atom_site_aniso_U_22
_atom_site_aniso_U_33
_atom_site_aniso_U_12
_atom_site_aniso_U_13
_atom_site_aniso_U_23
Pb1 0.0293(5) 0.0232(4) 0.0134(4) 0.0051(2) 0 0
Pb2 0.0213(4) 0.0213(4) 0.0153(4) 0.0009(2) 0 0
Sb1 0.0125(7) 0.0246(7) 0.046(3) -0.0054(4) -0.0038(8) 0.0156(11)
Sb2 0.0158(7) 0.0246(7) 0.040(3) -0.0050(5) 0.0060(7) -0.0047(7)
S1 0.0130(17) 0.0149(16) 0.0140(18) 0.0000(13) 0 0
S2 0.0121(17) 0.0134(16) 0.0139(18) 0.0001(13) 0 0
S3 0.0171(19) 0.028(2) 0.025(2) -0.0076(15) 0 0
Cl2 0.0171(19) 0.028(2) 0.025(2) -0.0076(15) 0 0
S4 0.0116(18) 0.0225(19) 0.032(2) 0.0001(14) 0 0
Cl3 0.0116(18) 0.0225(19) 0.032(2) 0.0001(14) 0 0
S5 0.016(2) 0.0208(19) 0.046(3) 0.0045(15) 0 0
Cl4 0.016(2) 0.0208(19) 0.046(3) 0.0045(15) 0 0
Cl1 0.016(3) 0.031(3) 0.020(3) 0.010(2) 0 0

loop_
_atom_type_symbol
_atom_type_description
_atom_type_scat_dispersion_real
_atom_type_scat_dispersion_imag
_atom_type_scat_source
S S 0.1246 0.1234 'International Tables Vol C Tables 4.2.6.8 and 6.1.1.4'
Cl Cl 0.1484 0.1585 'International Tables Vol C Tables 4.2.6.8 and 6.1.1.4'
Sb Sb -0.5866 1.5461 'International Tables Vol C Tables 4.2.6.8 and 6.1.1.4'
Pb Pb -3.3944 10.1111 'International Tables Vol C Tables 4.2.6.8 and 6.1.1.4'

loop_
_geom_angle_atom_site_label_1
_geom_angle_atom_site_label_2
_geom_angle_atom_site_label_3
_geom_angle_site_symmetry_1
_geom_angle_site_symmetry_3
_geom_angle
_geom_angle_publ_flag
S2 Pb1 S2 1_556 . 86.71(9) ?
S2 Pb1 S4 1_556 . 73.91(9) ?
S2 Pb1 S4 . . 73.91(9) ?
S2 Pb1 Cl1 1_556 1_556 81.33(6) ?
S2 Pb1 Cl1 . 1_556 141.46(8) ?
S4 Pb1 Cl1 . 1_556 135.42(2) ?
S2 Pb1 Cl1 1_556 . 141.46(8) ?
S2 Pb1 Cl1 . . 81.33(6) ?
S4 Pb1 Cl1 . . 135.42(2) ?
Cl1 Pb1 Cl1 1_556 . 85.596(19) ?
S2 Pb1 S5 1_556 7_665 73.06(9) ?
S2 Pb1 S5 . 7_665 73.06(9) ?
S4 Pb1 S5 . 7_665 133.97(11) ?
Cl1 Pb1 S5 1_556 7_665 68.42(6) ?
Cl1 Pb1 S5 . 7_665 68.42(6) ?
S2 Pb1 Cl4 1_556 7_665 73.06(9) ?
S2 Pb1 Cl4 . 7_665 73.06(9) ?
S4 Pb1 Cl4 . 7_665 133.97(11) ?
Cl1 Pb1 Cl4 1_556 7_665 68.42(6) ?
Cl1 Pb1 Cl4 . 7_665 68.42(6) ?
S5 Pb1 Cl4 7_665 7_665 0.00(15) ?
S3 Pb2 S1 . 1_556 80.60(10) ?
S3 Pb2 S1 . . 80.60(10) ?
S1 Pb2 S1 1_556 . 88.61(11) ?
S3 Pb2 S2 . 1_556 79.04(10) ?
S1 Pb2 S2 1_556 1_556 89.84(7) ?
S1 Pb2 S2 . 1_556 159.57(11) ?
S3 Pb2 S2 . . 79.04(10) ?
S1 Pb2 S2 1_556 . 159.56(11) ?
S1 Pb2 S2 . . 89.84(7) ?
S2 Pb2 S2 1_556 . 84.57(9) ?
Sb1 Sb1 S2 6 . 84.70(9) ?
Sb1 Sb1 Cl4 6 7_665 136.39(10) ?
S2 Sb1 Cl4 . 7_665 93.01(14) ?
Sb1 Sb1 S5 6 7_665 136.39(10) ?
S2 Sb1 S5 . 7_665 93.01(14) ?
Cl4 Sb1 S5 7_665 7_665 0.00(15) ?
Sb1 Sb1 Cl4 6 7_664 37.28(9) ?
S2 Sb1 Cl4 . 7_664 85.06(13) ?
Cl4 Sb1 Cl4 7_665 7_664 99.11(15) ?
S5 Sb1 Cl4 7_665 7_664 99.11(15) ?
Sb1 Sb1 S5 6 7_664 37.28(9) ?
S2 Sb1 S5 . 7_664 85.06(13) ?
Cl4 Sb1 S5 7_665 7_664 99.11(15) ?
S5 Sb1 S5 7_665 7_664 99.11(15) ?
Cl4 Sb1 S5 7_664 7_664 0.00(14) ?
Sb1 Sb1 S3 6 . 129.18(9) ?
S2 Sb1 S3 . . 88.45(12) ?
Cl4 Sb1 S3 7_665 . 94.17(16) ?
S5 Sb1 S3 7_665 . 94.17(16) ?
Cl4 Sb1 S3 7_664 . 165.49(15) ?
S5 Sb1 S3 7_664 . 165.49(15) ?
Sb2 Sb2 S1 6 . 84.43(7) ?
Sb2 Sb2 Cl3 6 3_656 134.56(9) ?
S1 Sb2 Cl3 . 3_656 92.17(13) ?
Sb2 Sb2 S4 6 3_656 134.56(9) ?
S1 Sb2 S4 . 3_656 92.17(13) ?
Cl3 Sb2 S4 3_656 3_656 0.00(17) ?
Sb2 Sb2 S3 6 . 131.09(8) ?
S1 Sb2 S3 . . 91.30(12) ?
Cl3 Sb2 S3 3_656 . 94.20(14) ?
S4 Sb2 S3 3_656 . 94.20(14) ?
Sb2 Sb2 S4 6 3_655 38.77(8) ?
S1 Sb2 S4 . 3_655 84.13(12) ?
Cl3 Sb2 S4 3_656 3_655 95.80(13) ?
S4 Sb2 S4 3_656 3_655 95.80(13) ?
S3 Sb2 S4 . 3_655 169.15(14) ?
Sb2 S1 Sb2 6 . 11.14(15) ?
Sb2 S1 Pb2 6 1_554 95.91(11) ?
Sb2 S1 Pb2 . 1_554 103.80(13) ?
Sb2 S1 Pb2 6 . 103.80(13) ?
Sb2 S1 Pb2 . . 95.91(11) ?
Pb2 S1 Pb2 1_554 . 88.61(11) ?
Sb1 S2 Sb1 6 . 10.59(19) ?
Sb1 S2 Pb1 6 . 106.24(13) ?
Sb1 S2 Pb1 . . 98.80(12) ?
Sb1 S2 Pb1 6 1_554 98.80(12) ?
Sb1 S2 Pb1 . 1_554 106.24(13) ?
Pb1 S2 Pb1 . 1_554 86.71(9) ?
Sb1 S2 Pb2 6 1_554 98.08(11) ?
Sb1 S2 Pb2 . 1_554 105.36(13) ?
Pb1 S2 Pb2 . 1_554 155.67(14) ?
Pb1 S2 Pb2 1_554 1_554 89.28(3) ?
Sb1 S2 Pb2 6 . 105.36(13) ?
Sb1 S2 Pb2 . . 98.08(11) ?
Pb1 S2 Pb2 . . 89.28(3) ?
Pb1 S2 Pb2 1_554 . 155.67(14) ?
Pb2 S2 Pb2 1_554 . 84.57(9) ?
Sb2 S3 Sb2 6_556 . 82.18(17) ?
Sb2 S3 Pb2 6_556 . 91.85(12) ?
Sb2 S3 Pb2 . . 91.85(12) ?
Sb2 S3 Sb1 6_556 . 173.80(17) ?
Sb2 S3 Sb1 . . 99.43(9) ?
Pb2 S3 Sb1 . . 94.08(11) ?
Sb2 S3 Sb1 6_556 6_556 99.43(9) ?
Sb2 S3 Sb1 . 6_556 173.80(17) ?
Pb2 S3 Sb1 . 6_556 94.08(11) ?
Sb1 S3 Sb1 . 6_556 78.35(18) ?
Sb2 S4 Sb2 8_755 3_646 89.12(17) ?
Sb2 S4 Sb2 8_755 3_645 6.67(9) ?
Sb2 S4 Sb2 3_646 3_645 95.80(13) ?
Sb2 S4 Sb2 8_755 8_756 95.80(13) ?
Sb2 S4 Sb2 3_646 8_756 6.67(9) ?
Sb2 S4 Sb2 3_645 8_756 102.47(16) ?
Sb2 S4 Pb1 8_755 . 99.00(11) ?
Sb2 S4 Pb1 3_646 . 99.00(11) ?
Sb2 S4 Pb1 3_645 . 97.90(10) ?
Sb2 S4 Pb1 8_756 . 97.90(10) ?
Sb1 S5 Sb1 7_565 4_456 92.8(2) ?
Sb1 S5 Sb1 7_565 4_455 6.33(11) ?
Sb1 S5 Sb1 4_456 4_455 99.11(15) ?
Sb1 S5 Sb1 7_565 7_566 99.11(15) ?
Sb1 S5 Sb1 4_456 7_566 6.33(11) ?
Sb1 S5 Sb1 4_455 7_566 105.44(18) ?
Sb1 S5 Pb1 7_565 7_565 95.13(12) ?
Sb1 S5 Pb1 4_456 7_565 95.13(12) ?
Sb1 S5 Pb1 4_455 7_565 94.50(11) ?
Sb1 S5 Pb1 7_566 7_565 94.50(11) ?
Pb1 Cl1 Pb1 5_756 1_554 180.00(3) ?
Pb1 Cl1 Pb1 5_756 5_755 85.597(18) ?
Pb1 Cl1 Pb1 1_554 5_755 94.403(19) ?
Pb1 Cl1 Pb1 5_756 . 94.403(19) ?
Pb1 Cl1 Pb1 1_554 . 85.597(19) ?
Pb1 Cl1 Pb1 5_755 . 180.0 ?

loop_
_geom_bond_atom_site_label_1
_geom_bond_atom_site_label_2
_geom_bond_site_symmetry_2
_geom_bond_distance
_geom_bond_publ_flag
Pb1 S2 1_556 2.969(3) ?
Pb1 S2 . 2.969(3) ?
Pb1 S4 . 2.992(4) ?
Pb1 Cl1 1_556 3.0003(5) ?
Pb1 Cl1 . 3.0003(5) ?
Pb1 S5 7_665 3.084(4) ?
Pb1 Cl4 7_665 3.084(4) ?
Pb2 S3 . 2.829(4) ?
Pb2 S1 1_556 2.918(3) ?
Pb2 S1 . 2.918(3) ?
Pb2 S2 1_556 3.030(3) ?
Pb2 S2 . 3.030(3) ?
Sb1 Sb1 6 0.456(8) ?
Sb1 S2 . 2.468(4) ?
Sb1 Cl4 7_665 2.501(4) ?
Sb1 S5 7_665 2.501(4) ?
Sb1 Cl4 7_664 2.848(4) ?
Sb1 S5 7_664 2.848(4) ?
Sb1 S3 . 2.866(5) ?
Sb2 Sb2 6 0.476(6) ?
Sb2 S1 . 2.453(4) ?
Sb2 Cl3 3_656 2.566(4) ?
Sb2 S4 3_656 2.566(4) ?
Sb2 S3 . 2.739(4) ?
Sb2 S4 3_655 2.920(4) ?
S1 Sb2 6 2.453(4) ?
S1 Pb2 1_554 2.918(3) ?
S2 Sb1 6 2.468(4) ?
S2 Pb1 1_554 2.969(3) ?
S2 Pb2 1_554 3.030(3) ?
S3 Sb2 6_556 2.739(4) ?
S3 Sb1 6_556 2.866(5) ?
S4 Sb2 8_755 2.566(4) ?
S4 Sb2 3_646 2.566(4) ?
S4 Sb2 3_645 2.920(4) ?
S4 Sb2 8_756 2.920(4) ?
S5 Sb1 7_565 2.501(4) ?
S5 Sb1 4_456 2.501(4) ?
S5 Sb1 4_455 2.848(4) ?
S5 Sb1 7_566 2.848(4) ?
S5 Pb1 7_565 3.084(4) ?
Cl1 Pb1 5_756 3.0003(5) ?
Cl1 Pb1 1_554 3.0003(5) ?
Cl1 Pb1 5_755 3.0003(5) ?
